data_1531764
loop_
_publ_author_name
'Mochiku, T.'
'Mihara, Y.'
'Hata, Y.'
'Kamisawa, S.'
'Fukuyama, M.'
'Suzuki, J.-I.'
'Hirata, K.'
'Metoki, N.'
'Kadowaki, K.'
'Fujii, H.'

_publ_section_title
;
 Crystal structure of magnetic superconductor Fe Sr2 Y Cu2 O6+d
;
_journal_name_full 'Journal of the Physical Society of Japan'
_journal_page_first 790
_journal_page_last 796
_journal_volume 71
_journal_year 2002
_chemical_formula_sum 'Cu2 Fe O7.68 Sr2 Y'
_chemical_name_systematic 'Sr2 Y (Fe Cu2) O7.68'
_space_group_IT_number 123
_symmetry_space_group_name_Hall '-P 4 2'
_symmetry_space_group_name_H-M 'P 4/m m m'
_cell_angle_alpha 90
_cell_angle_beta 90
_cell_angle_gamma 90
_cell_formula_units_Z 1
_cell_length_a 3.8141
_cell_length_b 3.8141
_cell_length_c 11.3394
_cell_volume 164.958
_citation_journal_id_ASTM JUPSAU
_cod_data_source_file Mochiku_JUPSAU_2002_1186.cif
_cod_data_source_block Cu2Fe1O7.68Sr2Y1
_cod_original_cell_volume 164.9583
_cod_original_formula_sum 'Cu2 Fe1 O7.68 Sr2 Y1'
_cod_database_code 1531764

loop_
_symmetry_equiv_pos_as_xyz
x,y,z
-y,x,z
-x,-y,z
y,-x,z
x,-y,-z
y,x,-z
-x,y,-z
-y,-x,-z
-x,-y,-z
y,-x,-z
x,y,-z
-y,x,-z
-x,y,z
-y,-x,z
x,-y,z
y,x,z

loop_
_atom_site_label
_atom_site_type_symbol
_atom_site_fract_x
_atom_site_fract_y
_atom_site_fract_z
_atom_site_occupancy
_atom_site_U_iso_or_equiv
Cu1 Cu+2 0 0 0 0.19 0.0
O1 O-2 0.079 0.5 0 0.42 0.0
Cu2 Cu+2 0 0 0.3497 0.9 0.0
Sr1 Sr+2 0.5 0.5 0.1806 1 0.0
O3 O-2 0 0.5 0.3724 1 0.0
Fe2 Fe+2 0 0 0.3497 0.1 0.0
Fe1 Fe+2 0 0 0 0.81 0.0
O2 O-2 0 0 0.1619 1 0.0
Y1 Y+3 0.5 0.5 0.5 1 0.0
